data_7240968
loop_
_publ_author_name
'Constantinides, Christos P.'
'Lawson, Daniel B.'
'Zissimou, Georgia'
'Berezin, Andrey'
'Mailman, Aaron M.'
'Manoli, Maria'
'Kourtellaris, Andreas'
'Leitus, Gregory'
'Clerac, Rodolphe'
'Tuononen, Heikki M.'
'Koutentis, Panayiotis Andreas'

_publ_section_title
;
 Polymorphism in a \p Stacked Blatter Radical: Structures and Magnetic
 Properties of
 3-(Phenyl)-1-(pyrid-2-yl)-1,4-dihydrobenzo[e][1,2,4]triazin-4-yl
;
_journal_name_full CrystEngComm
_journal_paper_doi 10.1039/D0CE00789G
_journal_year 2020
_chemical_formula_moiety 'C18 H13 N4'
_chemical_formula_sum 'C18 H13 N4'
_chemical_formula_weight 285.32
_space_group_crystal_system orthorhombic
_space_group_IT_number 19
_space_group_name_Hall 'P 2ac 2ab'
_space_group_name_H-M_alt 'P 21 21 21'
_atom_sites_solution_hydrogens geom
_atom_sites_solution_primary dual
_audit_creation_date 2019-11-30
_audit_creation_method
;
Olex2 1.2
(compiled 2018.05.29 svn.r3508 for OlexSys, GUI svn.r5506)
;
_audit_update_record
;
2020-05-16 deposited with the CCDC.	2020-07-31 downloaded from the CCDC.
;
_cell_angle_alpha 90
_cell_angle_beta 90
_cell_angle_gamma 90
_cell_formula_units_Z 4
_cell_length_a 7.1656(3)
_cell_length_b 10.9705(4)
_cell_length_c 17.5843(6)
_cell_measurement_reflns_used 2053
_cell_measurement_temperature 120.01(10)
_cell_measurement_theta_max 75.8390
_cell_measurement_theta_min 4.7030
_cell_volume 1382.31(9)
_computing_cell_refinement 'CrysAlisPro 1.171.39.43c (Rigaku OD, 2018)'
_computing_data_collection 'CrysAlisPro 1.171.39.43c (Rigaku OD, 2018)'
_computing_data_reduction 'CrysAlisPro 1.171.39.43c (Rigaku OD, 2018)'
_computing_molecular_graphics 'Olex2 (Dolomanov et al., 2009)'
_computing_publication_material 'Olex2 (Dolomanov et al., 2009)'
_computing_structure_refinement 'ShelXL (Sheldrick, 2015)'
_computing_structure_solution 'ShelXT (Sheldrick, 2015)'
_diffrn_ambient_environment N~2~
_diffrn_ambient_temperature 120.01(10)
_diffrn_detector 'CCD plate'
_diffrn_detector_area_resol_mean 10.3953
_diffrn_detector_type Atlas
_diffrn_measured_fraction_theta_full 0.999
_diffrn_measured_fraction_theta_max 0.999
_diffrn_measurement_details
;
List of Runs (angles in degrees, time in seconds):

  # Type    Start    End  Width  t~exp~   \w     \q     \k     \f   Frames
#--------------------------------------------------------------------------
  1  \w    -63.00  19.00   1.00    1.50    --  -42.15  57.00  90.00   82
  2  \w      1.00  34.00   1.00    1.50    --   42.15 -99.00   0.00   33
  3  \w     30.00  88.00   1.00    1.50    --   42.15-125.00 -90.00   58
  4  \w     54.00  80.00   1.00    6.00    --  112.00-111.00 150.00   26
  5  \w    130.00 178.00   1.00    6.00    --  112.00 111.00   0.00   48
  6  \w    100.00 144.00   1.00    6.00    --  112.00 111.00-120.00   44
  7  \w     85.00 120.00   1.00    6.00    --  112.00  30.00-150.00   35
  8  \w    101.00 155.00   1.00    6.00    --  112.00 111.00 -90.00   54
  9  \w    141.00 167.00   1.00    6.00    --  112.00  30.00-150.00   26
 10  \w     37.00  62.00   1.00    6.00    --  112.00-111.00 -60.00   25
 11  \w    132.00 165.00   1.00    6.00    --  112.00  30.00 150.00   33
 12  \w     86.00 178.00   1.00    6.00    --  112.00  45.00  30.00   92
 13  \w    116.00 164.00   1.00    6.00    --  112.00 111.00-150.00   48
;
_diffrn_measurement_device 'four-circle diffractometer'
_diffrn_measurement_device_type 'SuperNova, Dual, Cu at home/near, Atlas'
_diffrn_measurement_method '\w scans'
_diffrn_orient_matrix_type 'CrysAlisPro convention (1999,Acta A55,543-557)'
_diffrn_orient_matrix_UB_11 0.0608074000
_diffrn_orient_matrix_UB_12 -0.0208612000
_diffrn_orient_matrix_UB_13 -0.0830139000
_diffrn_orient_matrix_UB_21 -0.1390887000
_diffrn_orient_matrix_UB_22 -0.1065810000
_diffrn_orient_matrix_UB_23 -0.0065865000
_diffrn_orient_matrix_UB_31 -0.1522149000
_diffrn_orient_matrix_UB_32 0.0891490000
_diffrn_orient_matrix_UB_33 -0.0270889000
_diffrn_radiation_monochromator mirror
_diffrn_radiation_probe x-ray
_diffrn_radiation_type CuK\a
_diffrn_radiation_wavelength 1.54184
_diffrn_reflns_av_R_equivalents 0.0281
_diffrn_reflns_av_unetI/netI 0.0432
_diffrn_reflns_Laue_measured_fraction_full 0.999
_diffrn_reflns_Laue_measured_fraction_max 0.999
_diffrn_reflns_limit_h_max 7
_diffrn_reflns_limit_h_min -8
_diffrn_reflns_limit_k_max 13
_diffrn_reflns_limit_k_min -12
_diffrn_reflns_limit_l_max 21
_diffrn_reflns_limit_l_min -20
_diffrn_reflns_number 5012
_diffrn_reflns_point_group_measured_fraction_full 0.953
_diffrn_reflns_point_group_measured_fraction_max 0.947
_diffrn_reflns_theta_full 67.684
_diffrn_reflns_theta_max 74.490
_diffrn_reflns_theta_min 4.751
_diffrn_source 'micro-focus sealed X-ray tube'
_diffrn_source_type 'SuperNova (Cu) X-ray Source'
_exptl_absorpt_coefficient_mu 0.671
_exptl_absorpt_correction_T_max 0.993
_exptl_absorpt_correction_T_min 0.976
_exptl_absorpt_correction_type analytical
_exptl_absorpt_process_details
;
CrysAlisPro 1.171.39.43c (Rigaku Oxford Diffraction, 2018)
Analytical numeric absorption correction using a multifaceted crystal
			model based on expressions derived by R.C. Clark & J.S. Reid.
(Clark, R. C. & Reid, J. S. (1995). Acta Cryst. A51, 887-897)
Empirical absorption correction using spherical harmonics,
 implemented in SCALE3 ABSPACK scaling algorithm.
;
_exptl_crystal_colour 'clear dark green'
_exptl_crystal_colour_lustre clear
_exptl_crystal_colour_modifier dark
_exptl_crystal_colour_primary green
_exptl_crystal_density_diffrn 1.371
_exptl_crystal_description 'rect. Prism'
_exptl_crystal_F_000 596
_exptl_crystal_preparation 'Magnetic properties'
_exptl_crystal_size_max 0.224
_exptl_crystal_size_mid 0.053
_exptl_crystal_size_min 0.035
_refine_diff_density_max 0.155
_refine_diff_density_min -0.231
_refine_diff_density_rms 0.046
_refine_ls_abs_structure_details
;
 Flack x determined using 846 quotients [(I+)-(I-)]/[(I+)+(I-)]
 (Parsons, Flack and Wagner, Acta Cryst. B69 (2013) 249-259).
;
_refine_ls_abs_structure_Flack 0.3(3)
_refine_ls_extinction_method none
_refine_ls_goodness_of_fit_ref 1.040
_refine_ls_hydrogen_treatment constr
_refine_ls_matrix_type full
_refine_ls_number_parameters 199
_refine_ls_number_reflns 2674
_refine_ls_number_restraints 0
_refine_ls_restrained_S_all 1.040
_refine_ls_R_factor_all 0.0464
_refine_ls_R_factor_gt 0.0388
_refine_ls_shift/su_max 0.000
_refine_ls_shift/su_mean 0.000
_refine_ls_structure_factor_coef Fsqd
_refine_ls_weighting_details 'w=1/[\s^2^(Fo^2^)+(0.0559P)^2^] where P=(Fo^2^+2Fc^2^)/3'
_refine_ls_weighting_scheme calc
_refine_ls_wR_factor_gt 0.0943
_refine_ls_wR_factor_ref 0.1001
_reflns_Friedel_coverage 0.629
_reflns_Friedel_fraction_full 0.888
_reflns_Friedel_fraction_max 0.874
_reflns_number_gt 2374
_reflns_number_total 2674
_reflns_threshold_expression 'I > 2\s(I)'
_cod_data_source_file d0ce00789g2.cif
_cod_data_source_block alpha-phase-ortho
_cod_database_code 7240968
_shelx_shelxl_version_number 2014/7
_chemical_oxdiff_formula 'C18 H13 N4'
_shelx_space_group_comment
;
The symmetry employed for this shelxl refinement is uniquely defined
by the following loop, which should always be used as a source of
symmetry information in preference to the above space-group names.
They are only intended as comments.
;
_reflns_odcompleteness_completeness 99.02
_reflns_odcompleteness_iscentric 1
_reflns_odcompleteness_theta 77.49
_olex2_refinement_description
;
1. Fixed Uiso
 At 1.2 times of:
  All C(H) groups
2.a Aromatic/amide H refined with riding coordinates:
 C4(H4), C5(H5), C6(H6), C7(H7), C9(H9), C10(H10), C11(H11), C12(H12),
 C13(H13), C15(H15), C16(H16), C17(H17), C18(H18)
;
_ins_header
;
TITL alpha-phase-ortho in P2(1)2(1)2(1) 
REM P2(1)2(1)2(1) (#19 in standard setting)
CELL 1.54184   7.165591  10.970526  17.584296  90.0000  90.0000  90.0000
ZERR    4.00   0.000252   0.000444   0.000636   0.0000   0.0000   0.0000
LATT -1
SYMM -x+1/2,-y, z+1/2 
SYMM -x, y+1/2,-z+1/2 
SYMM  x+1/2,-y+1/2,-z 
SFAC C H N
UNIT 72.00 52.00 16.00
TREF
HKLF 4
END
;
_olex2_submission_special_instructions 'No special instructions were received'
_oxdiff_exptl_absorpt_empirical_details
;
Empirical correction (ABSPACK) includes:
- Absorption correction using spherical harmonics
- Frame scaling
;
_oxdiff_exptl_absorpt_empirical_full_max 1.369
_oxdiff_exptl_absorpt_empirical_full_min 0.768

loop_
_space_group_symop_operation_xyz
'x, y, z'
'-x+1/2, -y, z+1/2'
'-x, y+1/2, -z+1/2'
'x+1/2, -y+1/2, -z'

loop_
_atom_site_label
_atom_site_type_symbol
_atom_site_fract_x
_atom_site_fract_y
_atom_site_fract_z
_atom_site_U_iso_or_equiv
_atom_site_adp_type
_atom_site_occupancy
_atom_site_site_symmetry_order
_atom_site_calc_flag
_atom_site_refinement_flags_posn
_atom_site_refinement_flags_adp
_atom_site_refinement_flags_occupancy
_atom_site_disorder_assembly
_atom_site_disorder_group
N1 N 0.4709(3) 0.66496(16) 0.50105(10) 0.0196(4) Uani 1 1 d . . . . .
N2 N 0.5209(2) 0.67470(17) 0.42634(10) 0.0191(4) Uani 1 1 d . . . . .
N3 N 0.4966(3) 0.45739(17) 0.41288(10) 0.0216(4) Uani 1 1 d . . . . .
N4 N 0.5478(3) 0.76790(19) 0.61301(11) 0.0257(4) Uani 1 1 d . . . . .
C1 C 0.5309(3) 0.5704(2) 0.38740(12) 0.0189(4) Uani 1 1 d . . . . .
C2 C 0.4266(3) 0.4513(2) 0.48556(12) 0.0200(4) Uani 1 1 d . . . . .
C3 C 0.4086(3) 0.5551(2) 0.53228(12) 0.0184(4) Uani 1 1 d . . . . .
C4 C 0.3216(3) 0.5467(2) 0.60363(12) 0.0221(4) Uani 1 1 d . . . . .
H4 H 0.3082 0.6155 0.6340 0.027 Uiso 1 1 calc R . . . .
C5 C 0.2560(3) 0.4348(2) 0.62828(12) 0.0251(5) Uani 1 1 d . . . . .
H5 H 0.1971 0.4291 0.6753 0.030 Uiso 1 1 calc R . . . .
C6 C 0.2769(3) 0.3303(2) 0.58353(14) 0.0261(5) Uani 1 1 d . . . . .
H6 H 0.2340 0.2555 0.6012 0.031 Uiso 1 1 calc R . . . .
C7 C 0.3617(3) 0.3384(2) 0.51287(13) 0.0243(4) Uani 1 1 d . . . . .
H7 H 0.3757 0.2687 0.4833 0.029 Uiso 1 1 calc R . . . .
C8 C 0.5949(3) 0.5833(2) 0.30744(12) 0.0196(4) Uani 1 1 d . . . . .
C9 C 0.6599(3) 0.4816(2) 0.26768(13) 0.0224(4) Uani 1 1 d . . . . .
H9 H 0.6538 0.4050 0.2902 0.027 Uiso 1 1 calc R . . . .
C10 C 0.7334(3) 0.4933(2) 0.19509(13) 0.0251(5) Uani 1 1 d . . . . .
H10 H 0.7791 0.4253 0.1696 0.030 Uiso 1 1 calc R . . . .
C11 C 0.7384(3) 0.6075(2) 0.16053(12) 0.0265(5) Uani 1 1 d . . . . .
H11 H 0.7886 0.6158 0.1120 0.032 Uiso 1 1 calc R . . . .
C12 C 0.6685(3) 0.7092(2) 0.19843(13) 0.0248(5) Uani 1 1 d . . . . .
H12 H 0.6695 0.7850 0.1747 0.030 Uiso 1 1 calc R . . . .
C13 C 0.5971(3) 0.6979(2) 0.27174(13) 0.0220(4) Uani 1 1 d . . . . .
H13 H 0.5509 0.7660 0.2970 0.026 Uiso 1 1 calc R . . . .
C14 C 0.4865(3) 0.77690(19) 0.54185(12) 0.0204(4) Uani 1 1 d . . . . .
C15 C 0.4450(3) 0.8860(2) 0.50525(14) 0.0248(5) Uani 1 1 d . . . . .
H15 H 0.4034 0.8873 0.4552 0.030 Uiso 1 1 calc R . . . .
C16 C 0.4683(3) 0.9927(2) 0.54654(16) 0.0303(5) Uani 1 1 d . . . . .
H16 H 0.4420 1.0679 0.5245 0.036 Uiso 1 1 calc R . . . .
C17 C 0.5311(4) 0.9861(2) 0.62084(16) 0.0328(6) Uani 1 1 d . . . . .
H17 H 0.5487 1.0566 0.6493 0.039 Uiso 1 1 calc R . . . .
C18 C 0.5674(4) 0.8724(3) 0.65202(14) 0.0312(5) Uani 1 1 d . . . . .
H18 H 0.6072 0.8683 0.7023 0.037 Uiso 1 1 calc R . . . .

loop_
_atom_site_aniso_label
_atom_site_aniso_U_11
_atom_site_aniso_U_22
_atom_site_aniso_U_33
_atom_site_aniso_U_23
_atom_site_aniso_U_13
_atom_site_aniso_U_12
N1 0.0224(8) 0.0184(8) 0.0182(8) 0.0004(7) 0.0004(7) 0.0014(7)
N2 0.0217(8) 0.0195(8) 0.0161(8) -0.0001(7) 0.0007(7) 0.0003(7)
N3 0.0262(9) 0.0203(9) 0.0183(8) 0.0001(7) -0.0004(7) -0.0001(8)
N4 0.0263(9) 0.0279(10) 0.0228(9) -0.0042(8) -0.0016(8) -0.0002(8)
C1 0.0189(9) 0.0200(9) 0.0177(9) -0.0001(8) -0.0014(8) 0.0007(8)
C2 0.0222(9) 0.0198(10) 0.0179(9) 0.0001(8) -0.0025(8) 0.0018(8)
C3 0.0187(8) 0.0188(9) 0.0178(9) 0.0010(8) -0.0018(8) -0.0006(8)
C4 0.0228(9) 0.0246(10) 0.0189(10) -0.0008(8) 0.0003(8) 0.0012(9)
C5 0.0254(10) 0.0309(11) 0.0189(9) 0.0044(9) 0.0020(9) -0.0020(10)
C6 0.0298(11) 0.0238(10) 0.0247(10) 0.0064(9) -0.0011(9) -0.0033(9)
C7 0.0289(10) 0.0213(9) 0.0226(9) 0.0024(9) -0.0020(8) -0.0018(9)
C8 0.0178(9) 0.0240(10) 0.0172(9) 0.0010(8) -0.0022(8) -0.0013(8)
C9 0.0241(10) 0.0221(10) 0.0209(10) 0.0003(8) -0.0017(8) 0.0001(9)
C10 0.0253(10) 0.0281(11) 0.0219(10) -0.0036(9) 0.0009(9) 0.0043(9)
C11 0.0265(10) 0.0341(12) 0.0188(9) 0.0025(9) 0.0032(8) 0.0001(10)
C12 0.0285(10) 0.0243(10) 0.0216(10) 0.0046(9) -0.0005(9) -0.0024(9)
C13 0.0230(9) 0.0220(10) 0.0210(9) 0.0005(9) -0.0020(8) 0.0005(8)
C14 0.0186(9) 0.0198(10) 0.0226(10) -0.0027(9) 0.0027(8) -0.0009(8)
C15 0.0260(10) 0.0218(10) 0.0265(10) 0.0014(9) 0.0064(9) 0.0009(8)
C16 0.0315(11) 0.0187(10) 0.0408(13) -0.0008(10) 0.0122(11) -0.0014(9)
C17 0.0309(11) 0.0282(11) 0.0392(13) -0.0144(11) 0.0132(11) -0.0077(10)
C18 0.0313(12) 0.0356(13) 0.0267(11) -0.0123(11) 0.0013(9) -0.0057(10)

loop_
_atom_type_symbol
_atom_type_description
_atom_type_scat_dispersion_real
_atom_type_scat_dispersion_imag
_atom_type_scat_source
C C 0.0181 0.0091 'International Tables Vol C Tables 4.2.6.8 and 6.1.1.4'
H H 0.0000 0.0000 'International Tables Vol C Tables 4.2.6.8 and 6.1.1.4'
N N 0.0311 0.0180 'International Tables Vol C Tables 4.2.6.8 and 6.1.1.4'

loop_
_exptl_crystal_face_index_h
_exptl_crystal_face_index_k
_exptl_crystal_face_index_l
_exptl_crystal_face_perp_dist
0 4 -9 0.0325
0 -4 9 0.0155
4 -1 -6 0.0909
-4 2 2 0.0891
0 -6 -5 0.0176
0 6 5 0.0176

loop_
_geom_angle_atom_site_label_1
_geom_angle_atom_site_label_2
_geom_angle_atom_site_label_3
_geom_angle
_geom_angle_site_symmetry_1
_geom_angle_site_symmetry_3
_geom_angle_publ_flag
N2 N1 C3 121.96(18) . . ?
N2 N1 C14 113.31(17) . . ?
C3 N1 C14 124.72(17) . . ?
C1 N2 N1 116.12(17) . . ?
C1 N3 C2 114.98(18) . . ?
C14 N4 C18 116.9(2) . . ?
N2 C1 N3 127.66(18) . . ?
N2 C1 C8 114.85(19) . . ?
N3 C1 C8 117.44(19) . . ?
N3 C2 C3 122.4(2) . . ?
N3 C2 C7 118.7(2) . . ?
C7 C2 C3 118.8(2) . . ?
N1 C3 C2 116.00(18) . . ?
N1 C3 C4 123.4(2) . . ?
C4 C3 C2 120.5(2) . . ?
C3 C4 H4 120.3 . . ?
C5 C4 C3 119.3(2) . . ?
C5 C4 H4 120.3 . . ?
C4 C5 H5 119.5 . . ?
C4 C5 C6 120.9(2) . . ?
C6 C5 H5 119.5 . . ?
C5 C6 H6 120.0 . . ?
C7 C6 C5 119.9(2) . . ?
C7 C6 H6 120.0 . . ?
C2 C7 H7 119.8 . . ?
C6 C7 C2 120.4(2) . . ?
C6 C7 H7 119.8 . . ?
C9 C8 C1 120.0(2) . . ?
C9 C8 C13 119.2(2) . . ?
C13 C8 C1 120.8(2) . . ?
C8 C9 H9 119.5 . . ?
C10 C9 C8 120.9(2) . . ?
C10 C9 H9 119.5 . . ?
C9 C10 H10 120.2 . . ?
C9 C10 C11 119.6(2) . . ?
C11 C10 H10 120.2 . . ?
C10 C11 H11 119.9 . . ?
C10 C11 C12 120.2(2) . . ?
C12 C11 H11 119.9 . . ?
C11 C12 H12 119.9 . . ?
C13 C12 C11 120.2(2) . . ?
C13 C12 H12 119.9 . . ?
C8 C13 H13 120.1 . . ?
C12 C13 C8 119.8(2) . . ?
C12 C13 H13 120.1 . . ?
N4 C14 N1 115.80(19) . . ?
N4 C14 C15 124.7(2) . . ?
C15 C14 N1 119.41(19) . . ?
C14 C15 H15 121.4 . . ?
C16 C15 C14 117.3(2) . . ?
C16 C15 H15 121.4 . . ?
C15 C16 H16 120.4 . . ?
C17 C16 C15 119.2(2) . . ?
C17 C16 H16 120.4 . . ?
C16 C17 H17 120.6 . . ?
C16 C17 C18 118.8(2) . . ?
C18 C17 H17 120.6 . . ?
N4 C18 C17 123.1(2) . . ?
N4 C18 H18 118.5 . . ?
C17 C18 H18 118.5 . . ?

loop_
_geom_bond_atom_site_label_1
_geom_bond_atom_site_label_2
_geom_bond_distance
_geom_bond_site_symmetry_2
_geom_bond_publ_flag
N1 N2 1.366(2) . ?
N1 C3 1.397(3) . ?
N1 C14 1.427(3) . ?
N2 C1 1.335(3) . ?
N3 C1 1.341(3) . ?
N3 C2 1.375(3) . ?
N4 C14 1.330(3) . ?
N4 C18 1.344(3) . ?
C1 C8 1.486(3) . ?
C2 C3 1.410(3) . ?
C2 C7 1.408(3) . ?
C3 C4 1.404(3) . ?
C4 H4 0.9300 . ?
C4 C5 1.384(3) . ?
C5 H5 0.9300 . ?
C5 C6 1.399(4) . ?
C6 H6 0.9300 . ?
C6 C7 1.386(3) . ?
C7 H7 0.9300 . ?
C8 C9 1.396(3) . ?
C8 C13 1.405(3) . ?
C9 H9 0.9300 . ?
C9 C10 1.387(3) . ?
C10 H10 0.9300 . ?
C10 C11 1.393(3) . ?
C11 H11 0.9300 . ?
C11 C12 1.394(4) . ?
C12 H12 0.9300 . ?
C12 C13 1.393(3) . ?
C13 H13 0.9300 . ?
C14 C15 1.391(3) . ?
C15 H15 0.9300 . ?
C15 C16 1.388(3) . ?
C16 H16 0.9300 . ?
C16 C17 1.384(4) . ?
C17 H17 0.9300 . ?
C17 C18 1.387(4) . ?
C18 H18 0.9300 . ?

loop_
_exptl_oxdiff_crystal_face_indexfrac_h
_exptl_oxdiff_crystal_face_indexfrac_k
_exptl_oxdiff_crystal_face_indexfrac_l
_exptl_oxdiff_crystal_face_x
_exptl_oxdiff_crystal_face_y
_exptl_oxdiff_crystal_face_z
0.0047 3.9935 -9.0219 0.6659 -0.3669 0.5997
-0.0047 -3.9935 9.0219 -0.6659 0.3669 -0.5997
4.3037 -1.0060 -5.9866 0.7797 -0.4519 -0.5826
-4.0017 2.0031 1.9808 -0.4496 0.3301 0.7340
0.0009 -6.0023 -4.9813 0.5388 0.6724 -0.4003
-0.0009 6.0023 4.9813 -0.5388 -0.6724 0.4003
